data_7126060
loop_
_publ_author_name
'Lee, Eunji'
'Hosoi, Yasuhiro'
'Temma, Honoka'
'Ju, Huiyeong'
'Ikeda, Mari'
'Kuwahara, Shunsuke'
'Habata, Yoichi'

_publ_section_title
;
 Silver ion-induced chiral enhancement by argentivorous molecules.
;
_journal_issue 23
_journal_name_full 'Chemical communications (Cambridge, England)'
_journal_page_first 3373
_journal_page_last 3376
_journal_paper_doi 10.1039/d0cc00798f
_journal_volume 56
_journal_year 2020
_chemical_absolute_configuration syn
_chemical_formula_moiety 'C37 H42 Ag F4 N4, F6 P'
_chemical_formula_sum 'C37 H42 Ag F10 N4 P'
_chemical_formula_weight 871.58
_space_group_crystal_system orthorhombic
_space_group_IT_number 20
_space_group_name_Hall 'C 2c 2'
_space_group_name_H-M_alt 'C 2 2 21'
_atom_sites_solution_hydrogens geom
_audit_creation_method SHELXL-2014/7
_audit_update_record
;
2020-01-04 deposited with the CCDC.	2020-02-20 downloaded from the CCDC.
;
_cell_angle_alpha 90
_cell_angle_beta 90
_cell_angle_gamma 90
_cell_formula_units_Z 8
_cell_length_a 13.8896(12)
_cell_length_b 14.0055(12)
_cell_length_c 37.666(3)
_cell_measurement_reflns_used 9987
_cell_measurement_temperature 90(2)
_cell_measurement_theta_max 28.33
_cell_measurement_theta_min 2.33
_cell_volume 7327.2(11)
_computing_cell_refinement 'Bruker SAINT'
_computing_data_collection 'Bruker APEX2'
_computing_data_reduction 'Bruker SAINT'
_computing_molecular_graphics 'Bruker SHELXTL'
_computing_publication_material 'Bruker SHELXTL'
_computing_structure_refinement 'SHELXL-2014/7 (Sheldrick, 2014)'
_computing_structure_solution 'SHELXS-97 (Sheldrick 2008)'
_diffrn_ambient_temperature 90(2)
_diffrn_measured_fraction_theta_full 0.999
_diffrn_measured_fraction_theta_max 0.999
_diffrn_measurement_device_type 'Bruker APEX-II CCD'
_diffrn_measurement_method '\f and \w scans'
_diffrn_radiation_type MoK\a
_diffrn_radiation_wavelength 0.71073
_diffrn_reflns_av_R_equivalents 0.0184
_diffrn_reflns_av_unetI/netI 0.0228
_diffrn_reflns_Laue_measured_fraction_full 0.999
_diffrn_reflns_Laue_measured_fraction_max 0.999
_diffrn_reflns_limit_h_max 11
_diffrn_reflns_limit_h_min -17
_diffrn_reflns_limit_k_max 17
_diffrn_reflns_limit_k_min -15
_diffrn_reflns_limit_l_max 46
_diffrn_reflns_limit_l_min -39
_diffrn_reflns_number 23310
_diffrn_reflns_point_group_measured_fraction_full 0.999
_diffrn_reflns_point_group_measured_fraction_max 0.999
_diffrn_reflns_theta_full 25.242
_diffrn_reflns_theta_max 25.999
_diffrn_reflns_theta_min 1.081
_exptl_absorpt_coefficient_mu 0.679
_exptl_absorpt_correction_type multi-scan
_exptl_absorpt_process_details SADABS
_exptl_crystal_colour colorless
_exptl_crystal_density_diffrn 1.580
_exptl_crystal_description block
_exptl_crystal_F_000 3552
_exptl_crystal_size_max 0.332
_exptl_crystal_size_mid 0.273
_exptl_crystal_size_min 0.243
_exptl_transmission_factor_max 0.7457
_exptl_transmission_factor_min 0.6937
_refine_diff_density_max 0.780
_refine_diff_density_min -0.500
_refine_diff_density_rms 0.080
_refine_ls_abs_structure_details
; 
 Flack x determined using 3118 quotients [(I+)-(I-)]/[(I+)+(I-)] 
 (Parsons, Flack and Wagner, Acta Cryst. B69 (2013) 249-259). 
;
_refine_ls_abs_structure_Flack 0.017(5)
_refine_ls_extinction_method none
_refine_ls_goodness_of_fit_ref 1.047
_refine_ls_hydrogen_treatment constr
_refine_ls_matrix_type full
_refine_ls_number_parameters 506
_refine_ls_number_reflns 7194
_refine_ls_number_restraints 6
_refine_ls_restrained_S_all 1.047
_refine_ls_R_factor_all 0.0296
_refine_ls_R_factor_gt 0.0293
_refine_ls_shift/su_max 0.002
_refine_ls_shift/su_mean 0.000
_refine_ls_structure_factor_coef Fsqd
_refine_ls_weighting_details 'w=1/[\s^2^(Fo^2^)+(0.0478P)^2^+17.2538P] where P=(Fo^2^+2Fc^2^)/3'
_refine_ls_weighting_scheme calc
_refine_ls_wR_factor_gt 0.0812
_refine_ls_wR_factor_ref 0.0829
_reflns_Friedel_coverage 0.817
_reflns_Friedel_fraction_full 0.999
_reflns_Friedel_fraction_max 0.999
_reflns_number_gt 7148
_reflns_number_total 7194
_reflns_threshold_expression 'I > 2\s(I)'
_cod_data_source_file d0cc00798f2.cif
_cod_data_source_block (R)-8-AgPF6
_cod_depositor_comments 'Adding full bibliography for 7126056--7126060.cif.'
_cod_original_cell_volume 7327.3(11)
_cod_database_code 7126060
_shelx_shelxl_version_number 2014/7
_shelx_space_group_comment
; 
The symmetry employed for this shelxl refinement is uniquely defined 
by the following loop, which should always be used as a source of 
symmetry information in preference to the above space-group names. 
They are only intended as comments. 
;
_shelx_estimated_absorpt_t_min 0.806
_shelx_estimated_absorpt_t_max 0.852

loop_
_space_group_symop_operation_xyz
'x, y, z'
'-x, -y, z+1/2'
'-x, y, -z+1/2'
'x, -y, -z'
'x+1/2, y+1/2, z'
'-x+1/2, -y+1/2, z+1/2'
'-x+1/2, y+1/2, -z+1/2'
'x+1/2, -y+1/2, -z'

loop_
_atom_site_label
_atom_site_type_symbol
_atom_site_fract_x
_atom_site_fract_y
_atom_site_fract_z
_atom_site_U_iso_or_equiv
_atom_site_adp_type
_atom_site_occupancy
_atom_site_site_symmetry_order
_atom_site_calc_flag
_atom_site_refinement_flags_posn
_atom_site_refinement_flags_adp
_atom_site_refinement_flags_occupancy
_atom_site_disorder_assembly
_atom_site_disorder_group
Ag1 Ag 0.74133(2) 0.14360(2) 0.36405(2) 0.01580(9) Uani 1 1 d . . . . .
N1 N 0.7999(3) 0.0049(3) 0.32956(10) 0.0206(8) Uani 1 1 d . . . . .
N2 N 0.8879(3) 0.2050(3) 0.33600(10) 0.0221(8) Uani 1 1 d . . . . .
N3 N 0.6869(3) 0.2937(3) 0.33672(10) 0.0218(8) Uani 1 1 d . . . . .
N4 N 0.5987(3) 0.0933(3) 0.33084(10) 0.0216(8) Uani 1 1 d . . . . .
C1 C 0.8640(4) 0.0504(4) 0.30289(14) 0.0248(11) Uani 1 1 d . . . . .
H1A H 0.8222 0.0864 0.2860 0.030 Uiso 0.25 1 calc R U P A 1
H1B H 0.8241 0.0836 0.2850 0.030 Uiso 0.75 1 calc R U P B 2
H1C H 0.9012 0.0001 0.2905 0.030 Uiso 0.75 1 calc R U P B 2
C3 C 0.8507(4) 0.2719(4) 0.30904(14) 0.0272(11) Uani 1 1 d . . . . .
H3A H 0.8146 0.2306 0.2920 0.033 Uiso 0.25 1 calc R U P C 1
H3B H 0.8222 0.2348 0.2893 0.033 Uiso 0.75 1 calc R U P D 2
H3C H 0.9051 0.3092 0.2993 0.033 Uiso 0.75 1 calc R U P D 2
C5 C 0.6263(4) 0.2597(4) 0.30721(13) 0.0252(11) Uani 1 1 d . . . . .
H5A H 0.6720 0.2261 0.2909 0.030 Uiso 0.25 1 calc R U P E 1
H5B H 0.6684 0.2336 0.2883 0.030 Uiso 0.75 1 calc R U P F 2
H5C H 0.5908 0.3146 0.2971 0.030 Uiso 0.75 1 calc R U P F 2
C7 C 0.6388(4) 0.0376(4) 0.30134(13) 0.0243(11) Uani 1 1 d . . . . .
H7A H 0.6720 0.0834 0.2851 0.029 Uiso 0.25 1 calc R U P G 1
H7B H 0.6690 0.0818 0.2841 0.029 Uiso 0.75 1 calc R U P H 2
H7C H 0.5855 0.0043 0.2890 0.029 Uiso 0.75 1 calc R U P H 2
C2 C 0.9341(3) 0.1217(3) 0.31940(13) 0.0257(10) Uani 1 1 d . . . . .
H2A H 0.9730 0.0883 0.3376 0.031 Uiso 1 1 calc R U . . .
H2B H 0.9786 0.1445 0.3007 0.031 Uiso 1 1 calc R U . . .
C4 C 0.7748(3) 0.3411(3) 0.32339(12) 0.0243(10) Uani 1 1 d . . . . .
H4A H 0.8037 0.3789 0.3429 0.029 Uiso 1 1 calc R U . . .
H4B H 0.7566 0.3862 0.3043 0.029 Uiso 1 1 calc R U . . .
C6 C 0.5544(4) 0.1834(4) 0.31809(13) 0.0258(10) Uani 1 1 d . . . . .
H6A H 0.5129 0.2094 0.3371 0.031 Uiso 1 1 calc R U . . .
H6B H 0.5127 0.1688 0.2975 0.031 Uiso 1 1 calc R U . . .
C8 C 0.7135(4) -0.0363(3) 0.31301(12) 0.0254(10) Uani 1 1 d . . . . .
H8A H 0.6829 -0.0807 0.3301 0.030 Uiso 1 1 calc R U . . .
H8B H 0.7333 -0.0740 0.2920 0.030 Uiso 1 1 calc R U . . .
C9 C 0.8524(4) -0.0706(3) 0.34943(12) 0.0242(10) Uani 1 1 d . . . . .
H9A H 0.9210 -0.0520 0.3515 0.029 Uiso 1 1 calc R U . . .
H9B H 0.8495 -0.1309 0.3358 0.029 Uiso 1 1 calc R U . . .
C10 C 0.8129(4) -0.0878(3) 0.38586(12) 0.0232(10) Uani 1 1 d . . . . .
C11 C 0.8389(4) -0.0262(4) 0.41325(12) 0.0277(11) Uani 1 1 d . . . . .
H11A H 0.8805 0.0260 0.4084 0.033 Uiso 1 1 calc R U . . .
C12 C 0.8050(4) -0.0399(4) 0.44750(12) 0.0282(11) Uani 1 1 d . . . . .
H12A H 0.8224 0.0026 0.4661 0.034 Uiso 1 1 calc R U . . .
C13 C 0.7457(4) -0.1163(3) 0.45397(11) 0.0229(9) Uani 1 1 d . . . . .
C14 C 0.7180(4) -0.1787(3) 0.42799(13) 0.0287(11) Uani 1 1 d . . . . .
H14A H 0.6762 -0.2305 0.4332 0.034 Uiso 1 1 calc R U . . .
C15 C 0.7526(4) -0.1644(3) 0.39356(11) 0.0258(9) Uani 1 1 d . . . . .
H15A H 0.7349 -0.2075 0.3752 0.031 Uiso 1 1 calc R U . . .
C16 C 0.9577(3) 0.2534(3) 0.35908(13) 0.0251(10) Uani 1 1 d . . . . .
H16A H 0.9379 0.3208 0.3620 0.030 Uiso 1 1 calc R U . . .
H16B H 1.0215 0.2530 0.3473 0.030 Uiso 1 1 calc R U . . .
C17 C 0.9672(3) 0.2079(3) 0.39546(13) 0.0241(10) Uani 1 1 d . . . . .
C18 C 1.0434(3) 0.1470(4) 0.40428(14) 0.0291(10) Uani 1 1 d . . . . .
H18A H 1.0898 0.1305 0.3868 0.035 Uiso 1 1 calc R U . . .
C19 C 1.0520(4) 0.1104(4) 0.43850(16) 0.0323(12) Uani 1 1 d . . . . .
H19A H 1.1038 0.0692 0.4446 0.039 Uiso 1 1 calc R U . . .
C20 C 0.9843(4) 0.1349(4) 0.46303(14) 0.0297(11) Uani 1 1 d . . . . .
C21 C 0.9075(4) 0.1932(4) 0.45556(14) 0.0286(11) Uani 1 1 d . . . . .
H21A H 0.8615 0.2085 0.4733 0.034 Uiso 1 1 calc R U . . .
C22 C 0.8991(4) 0.2290(4) 0.42161(13) 0.0257(10) Uani 1 1 d . . . . .
H22A H 0.8459 0.2687 0.4159 0.031 Uiso 1 1 calc R U . . .
C23 C 0.6322(3) 0.3621(3) 0.35895(11) 0.0233(9) Uani 1 1 d . . . . .
H23A H 0.5637 0.3426 0.3594 0.028 Uiso 1 1 calc R U . . .
H23B H 0.6357 0.4262 0.3479 0.028 Uiso 1 1 calc R U . . .
C24 C 0.6689(3) 0.3683(3) 0.39659(12) 0.0222(9) Uani 1 1 d . . . . .
C25 C 0.7330(4) 0.4383(3) 0.40787(13) 0.0275(10) Uani 1 1 d . . . . .
H25A H 0.7560 0.4842 0.3914 0.033 Uiso 1 1 calc R U . . .
C26 C 0.7639(4) 0.4418(3) 0.44317(13) 0.0292(10) Uani 1 1 d . . . . .
H26A H 0.8083 0.4891 0.4509 0.035 Uiso 1 1 calc R U . . .
C27 C 0.7283(4) 0.3751(3) 0.46626(12) 0.0257(10) Uani 1 1 d . . . . .
C28 C 0.6653(4) 0.3050(4) 0.45658(13) 0.0265(10) Uani 1 1 d . . . . .
H28A H 0.6422 0.2600 0.4734 0.032 Uiso 1 1 calc R U . . .
C29 C 0.6359(3) 0.3016(4) 0.42132(13) 0.0242(10) Uani 1 1 d . . . . .
H29A H 0.5927 0.2530 0.4139 0.029 Uiso 1 1 calc R U . . .
C30 C 0.5242(3) 0.0370(4) 0.34999(12) 0.0247(10) Uani 1 1 d . . . . .
H30A H 0.5429 -0.0313 0.3497 0.030 Uiso 1 1 calc R U . . .
H30B H 0.4622 0.0430 0.3372 0.030 Uiso 1 1 calc R U . . .
C31 C 0.5105(3) 0.0683(3) 0.38798(12) 0.0224(9) Uani 1 1 d . . . . .
C32 C 0.4331(3) 0.1252(4) 0.39822(13) 0.0289(11) Uani 1 1 d . . . . .
H32A H 0.3877 0.1458 0.3810 0.035 Uiso 1 1 calc R U . . .
C33 C 0.4217(3) 0.1522(4) 0.43360(13) 0.0292(10) Uani 1 1 d . . . . .
H33A H 0.3696 0.1919 0.4406 0.035 Uiso 1 1 calc R U . . .
C34 C 0.4875(4) 0.1202(4) 0.45799(15) 0.0273(11) Uani 1 1 d . . . . .
C35 C 0.5645(4) 0.0637(4) 0.44903(13) 0.0300(11) Uani 1 1 d . . . . .
H35A H 0.6090 0.0428 0.4665 0.036 Uiso 1 1 calc R U . . .
C36 C 0.5755(4) 0.0378(4) 0.41362(13) 0.0254(10) Uani 1 1 d . . . . .
H36A H 0.6283 -0.0013 0.4069 0.031 Uiso 1 1 calc R U . . .
P1 P 0.75932(8) 0.14148(8) 0.19724(3) 0.0213(2) Uani 1 1 d . . . . .
F1 F 0.7136(2) -0.1292(2) 0.48752(7) 0.0331(7) Uani 1 1 d . . . . .
F2 F 0.9927(3) 0.1011(2) 0.49664(10) 0.0409(9) Uani 1 1 d . . . . .
F3 F 0.7568(2) 0.3785(2) 0.50093(7) 0.0361(7) Uani 1 1 d . . . . .
F4 F 0.4773(2) 0.1455(3) 0.49268(7) 0.0382(7) Uani 1 1 d . . . . .
F5 F 0.6820(3) 0.0630(3) 0.20909(12) 0.0526(10) Uani 1 1 d . . . . .
F6 F 0.8345(2) 0.2205(3) 0.18515(11) 0.0459(9) Uani 1 1 d . . . . .
F7 F 0.7470(4) 0.1908(3) 0.23416(8) 0.0667(12) Uani 1 1 d . . . . .
F8 F 0.8412(3) 0.0738(3) 0.21175(12) 0.0623(12) Uani 1 1 d . . . . .
F9 F 0.7684(5) 0.0907(3) 0.15973(10) 0.0775(16) Uani 1 1 d . . . . .
F10 F 0.6755(2) 0.2061(3) 0.18115(11) 0.0446(9) Uani 1 1 d . . . . .
C37 C 0.928(2) -0.019(2) 0.2804(9) 0.054(8) Uani 0.25 1 d . . P I 1
H37A H 0.9673 0.0185 0.2638 0.082 Uiso 0.25 1 calc R U P I 1
H37B H 0.9704 -0.0551 0.2963 0.082 Uiso 0.25 1 calc R U P I 1
H37C H 0.8869 -0.0628 0.2672 0.082 Uiso 0.25 1 calc R U P I 1
C38 C 0.9242(19) 0.3234(19) 0.2863(9) 0.050(8) Uani 0.25 1 d . . P J 1
H38A H 0.8910 0.3655 0.2695 0.076 Uiso 0.25 1 calc R U P J 1
H38B H 0.9667 0.3614 0.3015 0.076 Uiso 0.25 1 calc R U P J 1
H38C H 0.9625 0.2765 0.2731 0.076 Uiso 0.25 1 calc R U P J 1
C39 C 0.579(2) 0.3301(19) 0.2848(6) 0.045(7) Uani 0.25 1 d . . P K 1
H39A H 0.5411 0.2972 0.2664 0.067 Uiso 0.25 1 calc R U P K 1
H39B H 0.5355 0.3693 0.2993 0.067 Uiso 0.25 1 calc R U P K 1
H39C H 0.6270 0.3709 0.2735 0.067 Uiso 0.25 1 calc R U P K 1
C40 C 0.5657(19) -0.023(2) 0.2778(7) 0.042(6) Uani 0.25 1 d . U P L 1
H40A H 0.6014 -0.0567 0.2592 0.063 Uiso 0.25 1 calc R U P L 1
H40B H 0.5324 -0.0695 0.2929 0.063 Uiso 0.25 1 calc R U P L 1
H40C H 0.5184 0.0199 0.2670 0.063 Uiso 0.25 1 calc R U P L 1

loop_
_atom_site_aniso_label
_atom_site_aniso_U_11
_atom_site_aniso_U_22
_atom_site_aniso_U_33
_atom_site_aniso_U_23
_atom_site_aniso_U_13
_atom_site_aniso_U_12
Ag1 0.01665(14) 0.01722(14) 0.01354(14) -0.00088(11) 0.00061(12) -0.00033(12)
N1 0.026(2) 0.0216(19) 0.0139(17) -0.0011(15) 0.0005(15) 0.0008(16)
N2 0.025(2) 0.0206(19) 0.0207(19) -0.0039(15) 0.0050(16) 0.0002(16)
N3 0.023(2) 0.024(2) 0.0181(18) -0.0018(15) 0.0032(15) -0.0001(16)
N4 0.027(2) 0.022(2) 0.0158(18) 0.0020(15) -0.0013(16) -0.0010(16)
C1 0.031(3) 0.021(2) 0.022(2) 0.000(2) 0.008(2) 0.004(2)
C3 0.028(3) 0.024(3) 0.029(3) 0.004(2) 0.006(2) -0.001(2)
C5 0.032(3) 0.025(3) 0.018(2) 0.0051(19) -0.003(2) 0.004(2)
C7 0.027(3) 0.031(3) 0.014(2) -0.0022(19) -0.0035(19) -0.006(2)
C2 0.025(2) 0.028(3) 0.024(2) -0.0039(19) 0.0059(19) 0.0033(19)
C4 0.031(2) 0.018(2) 0.023(2) 0.0021(16) 0.0070(18) -0.0002(19)
C6 0.024(2) 0.031(3) 0.022(2) 0.0022(19) -0.0032(19) 0.002(2)
C8 0.034(3) 0.023(2) 0.019(2) -0.0044(18) -0.0025(19) -0.0007(19)
C9 0.032(3) 0.020(2) 0.020(2) -0.0018(18) 0.0006(19) 0.006(2)
C10 0.029(3) 0.021(2) 0.020(2) 0.0002(18) -0.0029(18) 0.0046(19)
C11 0.035(3) 0.030(3) 0.018(2) -0.0010(19) -0.004(2) -0.009(2)
C12 0.036(3) 0.032(3) 0.017(2) -0.0023(19) -0.0055(19) -0.008(2)
C13 0.025(2) 0.026(2) 0.0174(18) 0.0032(15) -0.002(2) 0.005(2)
C14 0.039(3) 0.019(2) 0.029(2) 0.0018(19) 0.000(2) -0.0033(19)
C15 0.041(3) 0.0158(18) 0.0207(19) -0.0020(15) -0.005(2) 0.002(2)
C16 0.022(2) 0.025(2) 0.028(2) -0.0047(19) 0.0056(19) -0.0051(18)
C17 0.020(2) 0.023(2) 0.029(2) -0.0051(19) -0.0006(19) -0.0040(18)
C18 0.016(2) 0.034(3) 0.038(3) -0.010(2) 0.0011(18) -0.006(2)
C19 0.020(2) 0.028(3) 0.049(3) -0.001(2) -0.011(2) 0.0015(19)
C20 0.035(3) 0.022(2) 0.032(3) -0.002(2) -0.013(2) -0.007(2)
C21 0.036(3) 0.023(2) 0.027(2) -0.008(2) 0.002(2) 0.001(2)
C22 0.027(2) 0.024(2) 0.026(2) -0.0029(19) 0.0014(19) 0.001(2)
C23 0.028(2) 0.020(2) 0.022(2) 0.0045(19) -0.0004(17) 0.0062(19)
C24 0.026(2) 0.020(2) 0.021(2) -0.0007(18) 0.0046(17) 0.0082(19)
C25 0.032(3) 0.019(2) 0.032(2) 0.0001(18) 0.006(2) 0.003(2)
C26 0.033(3) 0.019(2) 0.035(2) -0.0097(18) 0.003(2) 0.002(2)
C27 0.028(2) 0.026(2) 0.022(2) -0.0071(17) 0.0016(19) 0.0061(19)
C28 0.025(2) 0.031(3) 0.023(2) -0.002(2) 0.0018(19) 0.002(2)
C29 0.022(2) 0.025(2) 0.026(2) -0.0025(19) 0.0007(19) -0.0003(19)
C30 0.021(2) 0.029(2) 0.024(2) -0.0009(19) -0.0026(18) -0.0074(19)
C31 0.022(2) 0.023(2) 0.021(2) 0.0010(18) 0.0012(18) -0.0035(19)
C32 0.020(2) 0.040(3) 0.027(2) 0.009(2) -0.0008(18) 0.000(2)
C33 0.023(2) 0.033(3) 0.031(3) -0.002(2) 0.0086(18) -0.002(2)
C34 0.029(3) 0.031(3) 0.022(2) 0.002(2) 0.006(2) -0.004(2)
C35 0.039(3) 0.029(3) 0.022(2) 0.003(2) -0.003(2) 0.006(2)
C36 0.028(3) 0.026(2) 0.021(2) -0.0016(18) -0.0013(19) 0.005(2)
P1 0.0228(5) 0.0257(5) 0.0155(5) 0.0023(4) 0.0029(4) 0.0026(6)
F1 0.0465(17) 0.0334(15) 0.0196(13) 0.0051(12) 0.0020(12) -0.0047(14)
F2 0.050(2) 0.0366(18) 0.0357(19) 0.0046(13) -0.0177(15) -0.0055(16)
F3 0.0430(17) 0.0424(15) 0.0230(12) -0.0096(11) -0.0061(14) 0.0044(15)
F4 0.0430(17) 0.0506(19) 0.0211(14) -0.0052(15) 0.0106(12) 0.0061(17)
F5 0.043(2) 0.0340(19) 0.080(3) 0.0106(19) 0.0099(19) -0.0072(16)
F6 0.0248(16) 0.050(2) 0.063(2) 0.0182(19) 0.0081(16) -0.0040(15)
F7 0.100(3) 0.076(3) 0.0245(15) -0.0207(16) 0.012(2) -0.016(3)
F8 0.0346(19) 0.069(3) 0.084(3) 0.044(2) 0.000(2) 0.0141(19)
F9 0.139(5) 0.054(2) 0.0398(19) -0.0158(17) 0.024(3) 0.019(3)
F10 0.0306(17) 0.044(2) 0.059(2) 0.0166(17) -0.0096(16) -0.0002(15)
C37 0.051(16) 0.049(16) 0.063(18) -0.042(15) -0.020(13) 0.021(13)
C38 0.037(14) 0.040(14) 0.07(2) -0.024(13) 0.018(13) -0.001(10)
C39 0.066(17) 0.057(17) 0.011(10) 0.013(10) -0.001(9) 0.016(13)
C40 0.046(10) 0.056(11) 0.024(9) 0.003(9) -0.017(8) -0.006(9)

loop_
_atom_type_symbol
_atom_type_description
_atom_type_scat_dispersion_real
_atom_type_scat_dispersion_imag
_atom_type_scat_source
C C 0.0033 0.0016 'International Tables Vol C Tables 4.2.6.8 and 6.1.1.4'
H H 0.0000 0.0000 'International Tables Vol C Tables 4.2.6.8 and 6.1.1.4'
N N 0.0061 0.0033 'International Tables Vol C Tables 4.2.6.8 and 6.1.1.4'
F F 0.0171 0.0103 'International Tables Vol C Tables 4.2.6.8 and 6.1.1.4'
P P 0.1023 0.0942 'International Tables Vol C Tables 4.2.6.8 and 6.1.1.4'
Ag Ag -0.8971 1.1015 'International Tables Vol C Tables 4.2.6.8 and 6.1.1.4'

loop_
_geom_angle_atom_site_label_1
_geom_angle_atom_site_label_2
_geom_angle_atom_site_label_3
_geom_angle
_geom_angle_site_symmetry_1
_geom_angle_site_symmetry_3
_geom_angle_publ_flag
N4 Ag1 N2 123.59(14) . . ?
N4 Ag1 N3 77.47(13) . . ?
N2 Ag1 N3 76.98(13) . . ?
N4 Ag1 N1 76.80(13) . . ?
N2 Ag1 N1 77.07(13) . . ?
N3 Ag1 N1 123.53(13) . . ?
C8 N1 C9 109.6(4) . . ?
C8 N1 C1 111.8(4) . . ?
C9 N1 C1 110.5(4) . . ?
C8 N1 Ag1 105.2(3) . . ?
C9 N1 Ag1 117.1(3) . . ?
C1 N1 Ag1 102.4(3) . . ?
C16 N2 C2 109.2(4) . . ?
C16 N2 C3 110.2(4) . . ?
C2 N2 C3 111.3(4) . . ?
C16 N2 Ag1 117.1(3) . . ?
C2 N2 Ag1 105.5(3) . . ?
C3 N2 Ag1 103.2(3) . . ?
C5 N3 C4 111.2(4) . . ?
C5 N3 C23 110.0(4) . . ?
C4 N3 C23 109.0(4) . . ?
C5 N3 Ag1 102.4(3) . . ?
C4 N3 Ag1 105.8(3) . . ?
C23 N3 Ag1 118.3(3) . . ?
C7 N4 C6 111.4(4) . . ?
C7 N4 C30 110.4(4) . . ?
C6 N4 C30 108.7(4) . . ?
C7 N4 Ag1 103.5(3) . . ?
C6 N4 Ag1 104.9(3) . . ?
C30 N4 Ag1 117.9(3) . . ?
N1 C1 C2 112.8(4) . . ?
N1 C1 C37 116.2(14) . . ?
C2 C1 C37 105.2(11) . . ?
N2 C3 C38 117.1(13) . . ?
N2 C3 C4 113.6(4) . . ?
C38 C3 C4 111.3(10) . . ?
C39 C5 N3 118.6(12) . . ?
C39 C5 C6 109.4(13) . . ?
N3 C5 C6 113.6(4) . . ?
N4 C7 C8 113.5(4) . . ?
N4 C7 C40 117.6(12) . . ?
C8 C7 C40 103.4(11) . . ?
N2 C2 C1 114.5(4) . . ?
N3 C4 C3 113.8(4) . . ?
N4 C6 C5 114.4(4) . . ?
N1 C8 C7 114.2(4) . . ?
N1 C9 C10 113.3(4) . . ?
C15 C10 C11 118.6(4) . . ?
C15 C10 C9 122.4(4) . . ?
C11 C10 C9 119.0(4) . . ?
C12 C11 C10 121.1(5) . . ?
C13 C12 C11 118.5(4) . . ?
F1 C13 C14 119.4(4) . . ?
F1 C13 C12 117.9(4) . . ?
C14 C13 C12 122.7(4) . . ?
C13 C14 C15 118.4(4) . . ?
C10 C15 C14 120.8(4) . . ?
N2 C16 C17 113.4(4) . . ?
C22 C17 C18 118.3(5) . . ?
C22 C17 C16 119.2(4) . . ?
C18 C17 C16 122.4(4) . . ?
C19 C18 C17 120.6(5) . . ?
C20 C19 C18 118.5(5) . . ?
F2 C20 C19 119.1(5) . . ?
F2 C20 C21 117.7(5) . . ?
C19 C20 C21 123.2(5) . . ?
C20 C21 C22 118.2(5) . . ?
C21 C22 C17 121.3(5) . . ?
N3 C23 C24 113.3(4) . . ?
C25 C24 C29 118.5(4) . . ?
C25 C24 C23 122.9(4) . . ?
C29 C24 C23 118.5(4) . . ?
C24 C25 C26 120.8(4) . . ?
C27 C26 C25 118.0(5) . . ?
C28 C27 F3 117.8(4) . . ?
C28 C27 C26 123.6(5) . . ?
F3 C27 C26 118.7(4) . . ?
C27 C28 C29 117.9(5) . . ?
C28 C29 C24 121.2(5) . . ?
N4 C30 C31 113.2(4) . . ?
C36 C31 C32 119.0(4) . . ?
C36 C31 C30 119.2(4) . . ?
C32 C31 C30 121.8(4) . . ?
C31 C32 C33 120.5(5) . . ?
C34 C33 C32 118.4(5) . . ?
F4 C34 C33 119.2(5) . . ?
F4 C34 C35 117.9(5) . . ?
C33 C34 C35 122.9(5) . . ?
C34 C35 C36 118.2(5) . . ?
C31 C36 C35 121.0(5) . . ?
F7 P1 F8 92.1(3) . . ?
F7 P1 F9 178.2(3) . . ?
F8 P1 F9 89.0(3) . . ?
F7 P1 F6 91.1(2) . . ?
F8 P1 F6 92.5(2) . . ?
F9 P1 F6 90.2(3) . . ?
F7 P1 F10 90.4(3) . . ?
F8 P1 F10 177.2(3) . . ?
F9 P1 F10 88.5(2) . . ?
F6 P1 F10 88.61(17) . . ?
F7 P1 F5 88.9(2) . . ?
F8 P1 F5 88.5(2) . . ?
F9 P1 F5 89.7(3) . . ?
F6 P1 F5 178.9(2) . . ?
F10 P1 F5 90.3(2) . . ?

loop_
_geom_bond_atom_site_label_1
_geom_bond_atom_site_label_2
_geom_bond_distance
_geom_bond_site_symmetry_2
_geom_bond_publ_flag
Ag1 N4 2.446(4) . ?
Ag1 N2 2.449(4) . ?
Ag1 N3 2.460(4) . ?
Ag1 N1 2.475(4) . ?
N1 C8 1.470(6) . ?
N1 C9 1.486(6) . ?
N1 C1 1.487(6) . ?
N2 C16 1.469(6) . ?
N2 C2 1.470(6) . ?
N2 C3 1.476(7) . ?
N3 C5 1.473(6) . ?
N3 C4 1.478(6) . ?
N3 C23 1.482(6) . ?
N4 C7 1.468(7) . ?
N4 C6 1.483(6) . ?
N4 C30 1.488(6) . ?
C1 C2 1.527(7) . ?
C1 C37 1.56(3) . ?
C3 C38 1.52(3) . ?
C3 C4 1.530(7) . ?
C5 C39 1.46(2) . ?
C5 C6 1.518(7) . ?
C7 C8 1.530(7) . ?
C7 C40 1.59(2) . ?
C9 C10 1.498(6) . ?
C10 C15 1.391(7) . ?
C10 C11 1.392(7) . ?
C11 C12 1.387(7) . ?
C12 C13 1.372(7) . ?
C13 F1 1.352(5) . ?
C13 C14 1.368(7) . ?
C14 C15 1.398(6) . ?
C16 C17 1.517(7) . ?
C17 C22 1.398(7) . ?
C17 C18 1.399(7) . ?
C18 C19 1.392(8) . ?
C19 C20 1.361(8) . ?
C20 F2 1.357(6) . ?
C20 C21 1.373(8) . ?
C21 C22 1.378(7) . ?
C23 C24 1.509(6) . ?
C24 C25 1.391(7) . ?
C24 C29 1.397(7) . ?
C25 C26 1.398(7) . ?
C26 C27 1.369(7) . ?
C27 C28 1.365(7) . ?
C27 F3 1.365(5) . ?
C28 C29 1.390(7) . ?
C30 C31 1.509(6) . ?
C31 C36 1.389(7) . ?
C31 C32 1.393(7) . ?
C32 C33 1.394(7) . ?
C33 C34 1.372(8) . ?
C34 F4 1.361(6) . ?
C34 C35 1.372(7) . ?
C35 C36 1.391(7) . ?
P1 F7 1.562(3) . ?
P1 F8 1.578(4) . ?
P1 F9 1.587(4) . ?
P1 F6 1.588(4) . ?
P1 F10 1.594(3) . ?
P1 F5 1.600(4) . ?
